data_2226495
loop_
_publ_author_name
'Ghalib, Raza Murad'
'Hashim, Rokiah'
'Mehdi, Sayed Hasan'
'Goh, Jia Hao'
'Fun, Hoong-Kun'

_publ_section_title
;
 2,3-Dimethyl-6-nitroquinoxaline
;
_journal_coeditor_code HB5504
_journal_issue 7
_journal_name_full 'Acta Crystallographica Section E'
_journal_page_first o1830
_journal_page_last o1831
_journal_paper_doi 10.1107/S1600536810024463
_journal_volume 66
_journal_year 2010
_chemical_formula_iupac 'C10 H9 N3 O2'
_chemical_formula_moiety 'C10 H9 N3 O2'
_chemical_formula_sum 'C10 H9 N3 O2'
_chemical_formula_weight 203.20
_chemical_name_systematic
;
2,3-Dimethyl-6-nitroquinoxaline
;
_space_group_IT_number 14
_symmetry_cell_setting monoclinic
_symmetry_space_group_name_Hall '-P 2ybc'
_symmetry_space_group_name_H-M 'P 1 21/c 1'
_atom_sites_solution_hydrogens geom
_atom_sites_solution_primary direct
_atom_sites_solution_secondary difmap
_audit_creation_method SHELXL-97
_cell_angle_alpha 90.00
_cell_angle_beta 115.026(4)
_cell_angle_gamma 90.00
_cell_formula_units_Z 8
_cell_length_a 7.1125(7)
_cell_length_b 22.490(2)
_cell_length_c 12.9596(10)
_cell_measurement_reflns_used 9916
_cell_measurement_temperature 100.00(10)
_cell_measurement_theta_max 33.45
_cell_measurement_theta_min 3.41
_cell_volume 1878.4(3)
_computing_cell_refinement 'SAINT (Bruker, 2009)'
_computing_data_collection 'APEX2 (Bruker, 2009)'
_computing_data_reduction 'SAINT (Bruker, 2009)'
_computing_molecular_graphics 'SHELXTL (Sheldrick, 2008)'
_computing_publication_material
;
SHELXTL (Sheldrick, 2008) and PLATON (Spek, 2009)
;
_computing_structure_refinement 'SHELXTL (Sheldrick, 2008)'
_computing_structure_solution 'SHELXTL (Sheldrick, 2008)'
_diffrn_ambient_temperature 100.00(10)
_diffrn_measured_fraction_theta_full 0.995
_diffrn_measured_fraction_theta_max 0.995
_diffrn_measurement_device_type 'Bruker APEXII DUO CCD'
_diffrn_measurement_method '\f and \w scans'
_diffrn_radiation_monochromator graphite
_diffrn_radiation_source 'fine-focus sealed tube'
_diffrn_radiation_type MoK\a
_diffrn_radiation_wavelength 0.71073
_diffrn_reflns_av_R_equivalents 0.0432
_diffrn_reflns_av_sigmaI/netI 0.0279
_diffrn_reflns_limit_h_max 11
_diffrn_reflns_limit_h_min -10
_diffrn_reflns_limit_k_max 35
_diffrn_reflns_limit_k_min -35
_diffrn_reflns_limit_l_max 20
_diffrn_reflns_limit_l_min -20
_diffrn_reflns_number 52279
_diffrn_reflns_theta_full 33.81
_diffrn_reflns_theta_max 33.81
_diffrn_reflns_theta_min 1.81
_diffrn_standards_number 0
_exptl_absorpt_coefficient_mu 0.104
_exptl_absorpt_correction_T_max 0.990
_exptl_absorpt_correction_T_min 0.973
_exptl_absorpt_correction_type multi-scan
_exptl_absorpt_process_details '(<i>SADABS</i>; Bruker, 2009)'
_exptl_crystal_colour brown
_exptl_crystal_density_diffrn 1.437
_exptl_crystal_density_method 'not measured'
_exptl_crystal_description block
_exptl_crystal_F_000 848
_exptl_crystal_size_max 0.26
_exptl_crystal_size_mid 0.21
_exptl_crystal_size_min 0.10
_refine_diff_density_max 0.548
_refine_diff_density_min -0.201
_refine_ls_extinction_method none
_refine_ls_goodness_of_fit_ref 1.029
_refine_ls_hydrogen_treatment constr
_refine_ls_matrix_type full
_refine_ls_number_parameters 275
_refine_ls_number_reflns 7510
_refine_ls_number_restraints 0
_refine_ls_restrained_S_all 1.029
_refine_ls_R_factor_all 0.0654
_refine_ls_R_factor_gt 0.0450
_refine_ls_shift/su_max 0.001
_refine_ls_shift/su_mean 0.000
_refine_ls_structure_factor_coef Fsqd
_refine_ls_weighting_details 'calc w=1/[\s^2^(Fo^2^)+(0.0770P)^2^+0.2747P] where P=(Fo^2^+2Fc^2^)/3'
_refine_ls_weighting_scheme calc
_refine_ls_wR_factor_gt 0.1207
_refine_ls_wR_factor_ref 0.1363
_reflns_number_gt 5559
_reflns_number_total 7510
_reflns_threshold_expression I>2\s(I)
_cod_data_source_file hb5504.cif
_cod_data_source_block I
_cod_original_sg_symbol_H-M 'P 21/c'
_cod_database_code 2226495
_cod_database_fobs_code 2226495

loop_
_symmetry_equiv_pos_as_xyz
'x, y, z'
'-x, y+1/2, -z+1/2'
'-x, -y, -z'
'x, -y-1/2, z-1/2'

loop_
_atom_site_type_symbol
_atom_site_label
_atom_site_fract_x
_atom_site_fract_y
_atom_site_fract_z
_atom_site_U_iso_or_equiv
_atom_site_adp_type
_atom_site_calc_flag
_atom_site_refinement_flags
_atom_site_occupancy
_atom_site_disorder_assembly
_atom_site_disorder_group
O O1A 0.42483(15) 0.54231(3) 0.13432(7) 0.03320(19) Uani d . 1 . .
O O2A 0.40149(14) 0.57864(4) 0.28272(7) 0.03070(18) Uani d . 1 . .
N N1A 0.46872(13) 0.81176(4) 0.03295(7) 0.02043(16) Uani d . 1 . .
N N2A 0.50093(12) 0.79631(4) 0.25642(7) 0.01853(15) Uani d . 1 . .
N N3A 0.41730(13) 0.58434(4) 0.19278(7) 0.02205(16) Uani d . 1 . .
C C1A 0.49512(15) 0.85691(4) 0.10172(8) 0.02068(17) Uani d . 1 . .
C C2A 0.45607(13) 0.75638(4) 0.07370(8) 0.01702(16) Uani d . 1 . .
C C3A 0.42621(14) 0.70659(4) 0.00252(8) 0.01940(17) Uani d . 1 . .
H H3A 0.4160 0.7116 -0.0709 0.023 Uiso calc R 1 . .
C C4A 0.41210(14) 0.65075(4) 0.04132(8) 0.01985(17) Uani d . 1 . .
H H4A 0.3915 0.6177 -0.0053 0.024 Uiso calc R 1 . .
C C5A 0.42934(14) 0.64452(4) 0.15257(8) 0.01822(16) Uani d . 1 . .
C C6A 0.45822(14) 0.69133(4) 0.22529(8) 0.01792(16) Uani d . 1 . .
H H6A 0.4686 0.6855 0.2985 0.022 Uiso calc R 1 . .
C C7A 0.47173(13) 0.74866(4) 0.18519(7) 0.01652(15) Uani d . 1 . .
C C8A 0.51266(14) 0.84900(4) 0.21625(8) 0.01909(16) Uani d . 1 . .
C C9A 0.54442(18) 0.90164(5) 0.29221(9) 0.0257(2) Uani d . 1 . .
H H9A 0.5650 0.8884 0.3667 0.039 Uiso calc R 1 . .
H H9B 0.4244 0.9269 0.2613 0.039 Uiso calc R 1 . .
H H9C 0.6642 0.9234 0.2975 0.039 Uiso calc R 1 . .
C C10A 0.5085(2) 0.91790(5) 0.05931(10) 0.0309(2) Uani d . 1 . .
H H10A 0.4890 0.9156 -0.0186 0.046 Uiso calc R 1 . .
H H10B 0.6425 0.9346 0.1049 0.046 Uiso calc R 1 . .
H H10C 0.4027 0.9426 0.0643 0.046 Uiso calc R 1 . .
O O1B 1.02498(14) 0.88142(4) 0.11899(7) 0.03279(18) Uani d . 1 . .
O O2B 1.01367(14) 0.86371(3) 0.28010(7) 0.03235(18) Uani d . 1 . .
N N1B 0.91353(13) 0.60539(4) 0.08423(7) 0.02072(15) Uani d . 1 . .
N N2B 0.96057(12) 0.64557(4) 0.30076(7) 0.01937(15) Uani d . 1 . .
N N3B 1.00834(13) 0.84739(4) 0.18868(8) 0.02304(17) Uani d . 1 . .
C C1B 0.91658(15) 0.56851(4) 0.16330(8) 0.02119(17) Uani d . 1 . .
C C2B 0.93380(13) 0.66464(4) 0.11081(8) 0.01795(16) Uani d . 1 . .
C C3B 0.92863(15) 0.70603(4) 0.02753(8) 0.02017(17) Uani d . 1 . .
H H3B 0.9091 0.6928 -0.0443 0.024 Uiso calc R 1 . .
C C4B 0.95218(14) 0.76554(4) 0.05198(8) 0.02043(17) Uani d . 1 . .
H H4B 0.9496 0.7930 -0.0022 0.025 Uiso calc R 1 . .
C C5B 0.98036(14) 0.78392(4) 0.16108(8) 0.01887(16) Uani d . 1 . .
C C6B 0.98399(14) 0.74548(4) 0.24403(8) 0.01843(16) Uani d . 1 . .
H H6B 1.0023 0.7595 0.3152 0.022 Uiso calc R 1 . .
C C7B 0.95944(13) 0.68435(4) 0.21894(8) 0.01721(16) Uani d . 1 . .
C C8B 0.93904(15) 0.58899(4) 0.27364(8) 0.02046(17) Uani d . 1 . .
C C9B 0.93881(19) 0.54547(5) 0.36108(9) 0.0285(2) Uani d . 1 . .
H H9D 0.9554 0.5664 0.4289 0.043 Uiso calc R 1 . .
H H9E 1.0512 0.5179 0.3786 0.043 Uiso calc R 1 . .
H H9F 0.8097 0.5242 0.3318 0.043 Uiso calc R 1 . .
C C10B 0.8977(2) 0.50367(5) 0.13618(11) 0.0306(2) Uani d . 1 . .
H H10D 0.8890 0.4978 0.0609 0.046 Uiso calc R 1 . .
H H10E 0.7747 0.4883 0.1399 0.046 Uiso calc R 1 . .
H H10F 1.0171 0.4832 0.1903 0.046 Uiso calc R 1 . .

loop_
_atom_site_aniso_label
_atom_site_aniso_U_11
_atom_site_aniso_U_22
_atom_site_aniso_U_33
_atom_site_aniso_U_12
_atom_site_aniso_U_13
_atom_site_aniso_U_23
O1A 0.0509(5) 0.0197(3) 0.0321(4) -0.0016(3) 0.0206(4) -0.0041(3)
O2A 0.0432(5) 0.0283(4) 0.0244(4) -0.0055(3) 0.0179(3) 0.0018(3)
N1A 0.0232(4) 0.0210(4) 0.0172(4) 0.0026(3) 0.0086(3) 0.0016(3)
N2A 0.0196(3) 0.0201(3) 0.0165(3) 0.0004(3) 0.0082(3) -0.0012(3)
N3A 0.0244(4) 0.0203(4) 0.0210(4) -0.0024(3) 0.0092(3) -0.0006(3)
C1A 0.0230(4) 0.0203(4) 0.0185(4) 0.0031(3) 0.0085(3) 0.0016(3)
C2A 0.0161(4) 0.0199(4) 0.0152(4) 0.0017(3) 0.0067(3) 0.0005(3)
C3A 0.0208(4) 0.0232(4) 0.0153(4) 0.0006(3) 0.0086(3) -0.0019(3)
C4A 0.0204(4) 0.0216(4) 0.0182(4) -0.0013(3) 0.0088(3) -0.0033(3)
C5A 0.0174(4) 0.0188(4) 0.0187(4) -0.0010(3) 0.0079(3) -0.0003(3)
C6A 0.0175(4) 0.0208(4) 0.0157(4) -0.0001(3) 0.0073(3) -0.0004(3)
C7A 0.0149(3) 0.0201(4) 0.0145(4) 0.0004(3) 0.0061(3) -0.0010(3)
C8A 0.0195(4) 0.0202(4) 0.0178(4) 0.0013(3) 0.0081(3) -0.0011(3)
C9A 0.0338(5) 0.0209(4) 0.0239(5) -0.0006(4) 0.0137(4) -0.0044(4)
C10A 0.0488(7) 0.0204(4) 0.0243(5) 0.0037(4) 0.0162(5) 0.0043(4)
O1B 0.0440(5) 0.0202(3) 0.0365(5) -0.0034(3) 0.0192(4) 0.0045(3)
O2B 0.0469(5) 0.0206(3) 0.0330(4) -0.0026(3) 0.0203(4) -0.0061(3)
N1B 0.0221(4) 0.0186(3) 0.0209(4) -0.0005(3) 0.0085(3) -0.0020(3)
N2B 0.0200(3) 0.0183(3) 0.0195(4) 0.0003(3) 0.0081(3) 0.0010(3)
N3B 0.0229(4) 0.0176(3) 0.0284(4) -0.0011(3) 0.0106(3) -0.0001(3)
C1B 0.0223(4) 0.0171(4) 0.0234(4) 0.0008(3) 0.0089(3) -0.0009(3)
C2B 0.0159(4) 0.0186(4) 0.0187(4) -0.0005(3) 0.0066(3) -0.0011(3)
C3B 0.0208(4) 0.0212(4) 0.0188(4) -0.0017(3) 0.0086(3) -0.0003(3)
C4B 0.0194(4) 0.0207(4) 0.0213(4) -0.0007(3) 0.0087(3) 0.0018(3)
C5B 0.0174(4) 0.0160(4) 0.0233(4) -0.0009(3) 0.0087(3) -0.0006(3)
C6B 0.0180(4) 0.0181(4) 0.0198(4) -0.0009(3) 0.0085(3) -0.0017(3)
C7B 0.0157(3) 0.0173(4) 0.0186(4) -0.0006(3) 0.0072(3) -0.0010(3)
C8B 0.0206(4) 0.0190(4) 0.0209(4) 0.0009(3) 0.0079(3) 0.0014(3)
C9B 0.0386(6) 0.0209(4) 0.0255(5) -0.0002(4) 0.0131(4) 0.0042(4)
C10B 0.0433(6) 0.0176(4) 0.0334(6) -0.0009(4) 0.0188(5) -0.0027(4)

loop_
_atom_type_symbol
_atom_type_description
_atom_type_scat_dispersion_real
_atom_type_scat_dispersion_imag
_atom_type_scat_source
C C 0.0033 0.0016 'International Tables Vol C Tables 4.2.6.8 and 6.1.1.4'
H H 0.0000 0.0000 'International Tables Vol C Tables 4.2.6.8 and 6.1.1.4'
N N 0.0061 0.0033 'International Tables Vol C Tables 4.2.6.8 and 6.1.1.4'
O O 0.0106 0.0060 'International Tables Vol C Tables 4.2.6.8 and 6.1.1.4'

loop_
_geom_angle_atom_site_label_1
_geom_angle_atom_site_label_2
_geom_angle_atom_site_label_3
_geom_angle_site_symmetry_1
_geom_angle_site_symmetry_3
_geom_angle
_geom_angle_publ_flag
C1A N1A C2A . . 117.11(8) ?
C8A N2A C7A . . 117.13(8) ?
O2A N3A O1A . . 123.57(9) ?
O2A N3A C5A . . 118.55(8) ?
O1A N3A C5A . . 117.88(8) ?
N1A C1A C8A . . 121.84(9) ?
N1A C1A C10A . . 118.27(8) ?
C8A C1A C10A . . 119.90(9) ?
N1A C2A C3A . . 119.10(8) ?
N1A C2A C7A . . 121.09(8) ?
C3A C2A C7A . . 119.80(8) ?
C4A C3A C2A . . 120.12(8) ?
C4A C3A H3A . . 119.9 ?
C2A C3A H3A . . 119.9 ?
C3A C4A C5A . . 118.70(8) ?
C3A C4A H4A . . 120.6 ?
C5A C4A H4A . . 120.6 ?
C6A C5A C4A . . 123.62(8) ?
C6A C5A N3A . . 118.66(8) ?
C4A C5A N3A . . 117.72(8) ?
C5A C6A C7A . . 117.63(8) ?
C5A C6A H6A . . 121.2 ?
C7A C6A H6A . . 121.2 ?
N2A C7A C6A . . 118.79(8) ?
N2A C7A C2A . . 121.09(8) ?
C6A C7A C2A . . 120.12(8) ?
N2A C8A C1A . . 121.74(8) ?
N2A C8A C9A . . 118.14(8) ?
C1A C8A C9A . . 120.12(8) ?
C8A C9A H9A . . 109.5 ?
C8A C9A H9B . . 109.5 ?
H9A C9A H9B . . 109.5 ?
C8A C9A H9C . . 109.5 ?
H9A C9A H9C . . 109.5 ?
H9B C9A H9C . . 109.5 ?
C1A C10A H10A . . 109.5 ?
C1A C10A H10B . . 109.5 ?
H10A C10A H10B . . 109.5 ?
C1A C10A H10C . . 109.5 ?
H10A C10A H10C . . 109.5 ?
H10B C10A H10C . . 109.5 ?
C1B N1B C2B . . 117.01(8) ?
C8B N2B C7B . . 116.63(8) ?
O2B N3B O1B . . 123.47(9) ?
O2B N3B C5B . . 118.27(8) ?
O1B N3B C5B . . 118.27(9) ?
N1B C1B C8B . . 121.99(9) ?
N1B C1B C10B . . 117.64(9) ?
C8B C1B C10B . . 120.37(9) ?
N1B C2B C7B . . 120.87(8) ?
N1B C2B C3B . . 118.88(8) ?
C7B C2B C3B . . 120.25(8) ?
C4B C3B C2B . . 120.38(9) ?
C4B C3B H3B . . 119.8 ?
C2B C3B H3B . . 119.8 ?
C3B C4B C5B . . 118.18(9) ?
C3B C4B H4B . . 120.9 ?
C5B C4B H4B . . 120.9 ?
C6B C5B C4B . . 123.47(9) ?
C6B C5B N3B . . 117.86(8) ?
C4B C5B N3B . . 118.67(8) ?
C5B C6B C7B . . 118.40(9) ?
C5B C6B H6B . . 120.8 ?
C7B C6B H6B . . 120.8 ?
N2B C7B C2B . . 121.76(8) ?
N2B C7B C6B . . 118.93(8) ?
C2B C7B C6B . . 119.31(8) ?
N2B C8B C1B . . 121.72(9) ?
N2B C8B C9B . . 117.94(9) ?
C1B C8B C9B . . 120.34(9) ?
C8B C9B H9D . . 109.5 ?
C8B C9B H9E . . 109.5 ?
H9D C9B H9E . . 109.5 ?
C8B C9B H9F . . 109.5 ?
H9D C9B H9F . . 109.5 ?
H9E C9B H9F . . 109.5 ?
C1B C10B H10D . . 109.5 ?
C1B C10B H10E . . 109.5 ?
H10D C10B H10E . . 109.5 ?
C1B C10B H10F . . 109.5 ?
H10D C10B H10F . . 109.5 ?
H10E C10B H10F . . 109.5 ?

loop_
_geom_bond_atom_site_label_1
_geom_bond_atom_site_label_2
_geom_bond_site_symmetry_2
_geom_bond_distance
_geom_bond_publ_flag
O1A N3A . 1.2267(11) ?
O2A N3A . 1.2242(11) ?
N1A C1A . 1.3111(12) ?
N1A C2A . 1.3705(12) ?
N2A C8A . 1.3111(12) ?
N2A C7A . 1.3717(11) ?
N3A C5A . 1.4658(12) ?
C1A C8A . 1.4469(13) ?
C1A C10A . 1.4956(14) ?
C2A C3A . 1.4087(13) ?
C2A C7A . 1.4121(12) ?
C3A C4A . 1.3722(13) ?
C3A H3A . 0.9300 ?
C4A C5A . 1.4014(13) ?
C4A H4A . 0.9300 ?
C5A C6A . 1.3691(13) ?
C6A C7A . 1.4086(13) ?
C6A H6A . 0.9300 ?
C8A C9A . 1.4944(13) ?
C9A H9A . 0.9600 ?
C9A H9B . 0.9600 ?
C9A H9C . 0.9600 ?
C10A H10A . 0.9600 ?
C10A H10B . 0.9600 ?
C10A H10C . 0.9600 ?
O1B N3B . 1.2272(11) ?
O2B N3B . 1.2255(12) ?
N1B C1B . 1.3114(12) ?
N1B C2B . 1.3686(12) ?
N2B C8B . 1.3117(12) ?
N2B C7B . 1.3703(12) ?
N3B C5B . 1.4646(12) ?
C1B C8B . 1.4454(14) ?
C1B C10B . 1.4927(14) ?
C2B C7B . 1.4062(13) ?
C2B C3B . 1.4138(13) ?
C3B C4B . 1.3693(13) ?
C3B H3B . 0.9300 ?
C4B C5B . 1.4036(13) ?
C4B H4B . 0.9300 ?
C5B C6B . 1.3711(13) ?
C6B C7B . 1.4066(12) ?
C6B H6B . 0.9300 ?
C8B C9B . 1.4978(14) ?
C9B H9D . 0.9600 ?
C9B H9E . 0.9600 ?
C9B H9F . 0.9600 ?
C10B H10D . 0.9600 ?
C10B H10E . 0.9600 ?
C10B H10F . 0.9600 ?

loop_
_geom_hbond_atom_site_label_D
_geom_hbond_atom_site_label_H
_geom_hbond_atom_site_label_A
_geom_hbond_site_symmetry_A
_geom_hbond_distance_DH
_geom_hbond_distance_HA
_geom_hbond_distance_DA
_geom_hbond_angle_DHA
_geom_hbond_publ_flag
C3A H3A N2A 4_575 0.93 2.56 3.4486(14) 160 yes
C9B H9D O1B 4_576 0.96 2.58 3.5380(14) 176 yes
C10A H10A O2A 4_575 0.96 2.38 3.3355(15) 171 yes

loop_
_geom_torsion_atom_site_label_1
_geom_torsion_atom_site_label_2
_geom_torsion_atom_site_label_3
_geom_torsion_atom_site_label_4
_geom_torsion_site_symmetry_1
_geom_torsion_site_symmetry_2
_geom_torsion_site_symmetry_3
_geom_torsion_site_symmetry_4
_geom_torsion
_geom_torsion_publ_flag
C2A N1A C1A C8A . . . . 0.68(14) ?
C2A N1A C1A C10A . . . . -179.74(9) ?
C1A N1A C2A C3A . . . . 179.54(9) ?
C1A N1A C2A C7A . . . . -0.23(13) ?
N1A C2A C3A C4A . . . . -179.69(8) ?
C7A C2A C3A C4A . . . . 0.09(13) ?
C2A C3A C4A C5A . . . . -0.42(14) ?
C3A C4A C5A C6A . . . . 0.49(14) ?
C3A C4A C5A N3A . . . . -178.99(8) ?
O2A N3A C5A C6A . . . . 11.04(13) ?
O1A N3A C5A C6A . . . . -168.57(9) ?
O2A N3A C5A C4A . . . . -169.46(9) ?
O1A N3A C5A C4A . . . . 10.93(13) ?
C4A C5A C6A C7A . . . . -0.20(14) ?
N3A C5A C6A C7A . . . . 179.27(8) ?
C8A N2A C7A C6A . . . . -179.96(8) ?
C8A N2A C7A C2A . . . . 0.28(13) ?
C5A C6A C7A N2A . . . . -179.91(8) ?
C5A C6A C7A C2A . . . . -0.15(13) ?
N1A C2A C7A N2A . . . . -0.27(13) ?
C3A C2A C7A N2A . . . . 179.96(8) ?
N1A C2A C7A C6A . . . . 179.98(8) ?
C3A C2A C7A C6A . . . . 0.21(13) ?
C7A N2A C8A C1A . . . . 0.16(13) ?
C7A N2A C8A C9A . . . . 179.99(8) ?
N1A C1A C8A N2A . . . . -0.68(15) ?
C10A C1A C8A N2A . . . . 179.74(9) ?
N1A C1A C8A C9A . . . . 179.49(9) ?
C10A C1A C8A C9A . . . . -0.08(14) ?
C2B N1B C1B C8B . . . . 0.35(14) ?
C2B N1B C1B C10B . . . . -179.15(9) ?
C1B N1B C2B C7B . . . . 0.83(13) ?
C1B N1B C2B C3B . . . . -179.19(9) ?
N1B C2B C3B C4B . . . . -178.82(9) ?
C7B C2B C3B C4B . . . . 1.16(14) ?
C2B C3B C4B C5B . . . . -0.29(14) ?
C3B C4B C5B C6B . . . . -0.49(14) ?
C3B C4B C5B N3B . . . . 179.24(8) ?
O2B N3B C5B C6B . . . . -6.86(13) ?
O1B N3B C5B C6B . . . . 173.21(9) ?
O2B N3B C5B C4B . . . . 173.39(9) ?
O1B N3B C5B C4B . . . . -6.54(13) ?
C4B C5B C6B C7B . . . . 0.38(14) ?
N3B C5B C6B C7B . . . . -179.35(8) ?
C8B N2B C7B C2B . . . . 0.80(13) ?
C8B N2B C7B C6B . . . . -179.40(8) ?
N1B C2B C7B N2B . . . . -1.47(13) ?
C3B C2B C7B N2B . . . . 178.54(8) ?
N1B C2B C7B C6B . . . . 178.72(8) ?
C3B C2B C7B C6B . . . . -1.26(13) ?
C5B C6B C7B N2B . . . . -179.31(8) ?
C5B C6B C7B C2B . . . . 0.50(13) ?
C7B N2B C8B C1B . . . . 0.39(13) ?
C7B N2B C8B C9B . . . . -179.77(9) ?
N1B C1B C8B N2B . . . . -1.02(15) ?
C10B C1B C8B N2B . . . . 178.47(9) ?
N1B C1B C8B C9B . . . . 179.14(9) ?
C10B C1B C8B C9B . . . . -1.37(15) ?
